data_4002822
loop_
_publ_author_name
'Li, Mu-Qing'
'Hu, Yue-Qiao'
'Bi, Le-Yu'
'Zhang, Hao-Lan'
'Wang, Yanyan'
'Zheng, Yan-Zhen'

_publ_section_title
;
 Structure Tunable Organic--Inorganic Bismuth Halides for an Enhanced
 Two-Dimensional Lead-Free Light-Harvesting Material
;
_journal_issue 13
_journal_name_full 'Chemistry of Materials'
_journal_page_first 5463
_journal_paper_doi 10.1021/acs.chemmater.7b01017
_journal_volume 29
_journal_year 2017
_chemical_formula_sum 'C8 H20 Bi Br5 N2 O0'
_chemical_formula_weight 752.79
_chemical_name_common BiBr5
_chemical_name_systematic
; 
 ? 
;
_space_group_IT_number 15
_symmetry_cell_setting monoclinic
_symmetry_space_group_name_Hall '-C 2yc'
_symmetry_space_group_name_H-M 'C 1 2/c 1'
_atom_sites_solution_hydrogens geom
_atom_sites_solution_primary direct
_atom_sites_solution_secondary difmap
_audit_creation_method SHELXL-97
_cell_angle_alpha 90.00
_cell_angle_beta 107.465(8)
_cell_angle_gamma 90.00
_cell_formula_units_Z 8
_cell_length_a 19.724(14)
_cell_length_b 11.129(8)
_cell_length_c 16.620(12)
_cell_measurement_reflns_used 4161
_cell_measurement_temperature 150(2)
_cell_measurement_theta_max 28.07
_cell_measurement_theta_min 2.31
_cell_volume 3480(4)
_computing_cell_refinement 'Bruker SMART'
_computing_data_collection 'Bruker SMART'
_computing_data_reduction 'Bruker SAINT'
_computing_molecular_graphics 'Bruker SHELXTL'
_computing_publication_material 'Bruker SHELXTL'
_computing_structure_refinement 'Bruker SHELXTL'
_computing_structure_solution 'Bruker SHELXTL'
_diffrn_ambient_temperature 150(2)
_diffrn_measured_fraction_theta_full 0.997
_diffrn_measured_fraction_theta_max 0.997
_diffrn_measurement_device_type 'CCD area detector'
_diffrn_measurement_method 'phi and omega scans'
_diffrn_radiation_monochromator graphite
_diffrn_radiation_source 'fine-focus sealed tube'
_diffrn_radiation_type MoK\a
_diffrn_radiation_wavelength 0.71073
_diffrn_reflns_av_R_equivalents 0.0332
_diffrn_reflns_av_sigmaI/netI 0.0437
_diffrn_reflns_limit_h_max 24
_diffrn_reflns_limit_h_min -19
_diffrn_reflns_limit_k_max 13
_diffrn_reflns_limit_k_min -12
_diffrn_reflns_limit_l_max 20
_diffrn_reflns_limit_l_min -20
_diffrn_reflns_number 9115
_diffrn_reflns_theta_full 26.00
_diffrn_reflns_theta_max 26.00
_diffrn_reflns_theta_min 2.13
_exptl_absorpt_coefficient_mu 21.596
_exptl_absorpt_correction_T_max 0.202
_exptl_absorpt_correction_T_min 0.080
_exptl_absorpt_correction_type multi-scan
_exptl_crystal_colour yellow
_exptl_crystal_density_diffrn 2.874
_exptl_crystal_density_method 'not measured'
_exptl_crystal_description Block
_exptl_crystal_F_000 2720
_exptl_crystal_size_max 0.231
_exptl_crystal_size_mid 0.103
_exptl_crystal_size_min 0.074
_refine_diff_density_max 3.417
_refine_diff_density_min -2.618
_refine_diff_density_rms 0.285
_refine_ls_extinction_method none
_refine_ls_goodness_of_fit_ref 1.017
_refine_ls_hydrogen_treatment mixed
_refine_ls_matrix_type full
_refine_ls_number_parameters 147
_refine_ls_number_reflns 3412
_refine_ls_number_restraints 0
_refine_ls_restrained_S_all 1.017
_refine_ls_R_factor_all 0.0591
_refine_ls_R_factor_gt 0.0495
_refine_ls_shift/su_max 0.000
_refine_ls_shift/su_mean 0.000
_refine_ls_structure_factor_coef Fsqd
_refine_ls_weighting_details 'calc w=1/[\s^2^(Fo^2^)+(0.0760P)^2^+134.1628P] where P=(Fo^2^+2Fc^2^)/3'
_refine_ls_weighting_scheme calc
_refine_ls_wR_factor_gt 0.1354
_refine_ls_wR_factor_ref 0.1416
_reflns_number_gt 2901
_reflns_number_total 3412
_reflns_threshold_expression >2sigma(I)
_cod_data_source_file cm7b01017_si_002.cif
_cod_data_source_block 2
_cod_depositor_comments 'Adding full bibliography for 4002821--4002824.cif.'
_cod_original_sg_symbol_H-M C2/c
_cod_database_code 4002822

loop_
_symmetry_equiv_pos_as_xyz
'x, y, z'
'-x, y, -z+1/2'
'x+1/2, y+1/2, z'
'-x+1/2, y+1/2, -z+1/2'
'-x, -y, -z'
'x, -y, z-1/2'
'-x+1/2, -y+1/2, -z'
'x+1/2, -y+1/2, z-1/2'

loop_
_atom_site_label
_atom_site_type_symbol
_atom_site_fract_x
_atom_site_fract_y
_atom_site_fract_z
_atom_site_U_iso_or_equiv
_atom_site_adp_type
_atom_site_occupancy
_atom_site_symmetry_multiplicity
_atom_site_calc_flag
_atom_site_refinement_flags
Bi1 Bi 0.07355(2) 0.30931(4) 0.12186(2) 0.02613(16) Uani 1 1 d .
Br1 Br 0.0000 0.3744(2) 0.2500 0.0461(5) Uani 1 2 d S
Br2 Br 0.17551(8) 0.48512(14) 0.20032(10) 0.0522(4) Uani 1 1 d .
Br3 Br 0.15712(9) 0.14327(15) 0.22195(10) 0.0570(4) Uani 1 1 d .
Br4 Br -0.03484(8) 0.13059(14) 0.06369(10) 0.0531(4) Uani 1 1 d .
Br5 Br 0.14273(11) 0.26531(18) 0.00502(11) 0.0699(5) Uani 1 1 d .
Br6 Br 0.0000 0.5000 0.0000 0.0919(10) Uani 1 2 d S
N1 N 0.2597(5) 0.8737(9) 0.0352(6) 0.034(2) Uani 1 1 d .
N2 N 0.0718(6) 0.8029(10) 0.2405(8) 0.043(3) Uani 1 1 d .
C1 C 0.2326(7) 0.7719(13) 0.0759(8) 0.041(3) Uani 1 1 d .
H1A H 0.1816 0.7709 0.0552 0.049 Uiso 1 1 d R
H1B H 0.2461 0.7843 0.1358 0.049 Uiso 1 1 d R
C5 C 0.0382(8) 0.6927(12) 0.2655(11) 0.050(4) Uani 1 1 d .
H5A H 0.0524 0.6876 0.3259 0.059 Uiso 1 1 d R
H5B H 0.0559 0.6227 0.2447 0.059 Uiso 1 1 d R
C2 C 0.2398(8) 0.8488(13) -0.0567(8) 0.043(3) Uani 1 1 d .
H2A H 0.2579 0.9118 -0.0840 0.051 Uiso 1 1 d R
H2B H 0.1889 0.8489 -0.0793 0.051 Uiso 1 1 d R
C6 C 0.0383(8) 0.9123(13) 0.2667(11) 0.057(4) Uani 1 1 d .
H6A H 0.0571 0.9832 0.2485 0.068 Uiso 1 1 d R
H6B H 0.0509 0.9142 0.3272 0.068 Uiso 1 1 d R
C7 C 0.1543(9) 0.8031(16) 0.2880(12) 0.060(4) Uani 1 1 d .
H7A H 0.1763 0.7324 0.2711 0.091 Uiso 1 1 calc R
H7B H 0.1619 0.8009 0.3491 0.091 Uiso 1 1 calc R
H7C H 0.1757 0.8761 0.2734 0.091 Uiso 1 1 calc R
C3 C 0.3397(8) 0.8935(15) 0.0740(13) 0.067(5) Uani 1 1 d .
H3A H 0.3652 0.8204 0.0676 0.100 Uiso 1 1 calc R
H3B H 0.3500 0.9124 0.1341 0.100 Uiso 1 1 calc R
H3C H 0.3550 0.9604 0.0453 0.100 Uiso 1 1 calc R
C4 C 0.2237(8) 0.9898(15) 0.0470(11) 0.057(4) Uani 1 1 d .
H4A H 0.1721 0.9811 0.0232 0.085 Uiso 1 1 calc R
H4B H 0.2402 1.0553 0.0181 0.085 Uiso 1 1 calc R
H4C H 0.2355 1.0082 0.1073 0.085 Uiso 1 1 calc R
C8 C 0.0623(9) 0.8056(18) 0.1478(10) 0.066(5) Uani 1 1 d .
H8A H 0.0114 0.8051 0.1169 0.099 Uiso 1 1 calc R
H8B H 0.0850 0.7349 0.1320 0.099 Uiso 1 1 calc R
H8C H 0.0841 0.8787 0.1338 0.099 Uiso 1 1 calc R

loop_
_atom_site_aniso_label
_atom_site_aniso_U_11
_atom_site_aniso_U_22
_atom_site_aniso_U_33
_atom_site_aniso_U_23
_atom_site_aniso_U_13
_atom_site_aniso_U_12
Bi1 0.0249(2) 0.0237(3) 0.0293(2) 0.00159(15) 0.00756(16) 0.00458(16)
Br1 0.0434(10) 0.0503(12) 0.0518(10) 0.000 0.0254(8) 0.000
Br2 0.0462(8) 0.0479(9) 0.0645(9) -0.0085(7) 0.0198(7) -0.0161(7)
Br3 0.0583(9) 0.0502(9) 0.0555(8) 0.0126(7) 0.0063(7) 0.0085(7)
Br4 0.0461(8) 0.0460(9) 0.0614(9) -0.0071(7) 0.0073(6) -0.0065(7)
Br5 0.0930(13) 0.0698(12) 0.0623(10) 0.0095(8) 0.0468(9) 0.0298(10)
Br6 0.0758(18) 0.088(2) 0.109(2) 0.0596(18) 0.0231(16) 0.0425(16)
N1 0.032(5) 0.028(6) 0.043(5) -0.006(4) 0.010(4) 0.007(4)
N2 0.038(6) 0.043(7) 0.057(7) -0.004(5) 0.027(5) -0.009(5)
C1 0.048(7) 0.048(8) 0.034(6) 0.001(6) 0.022(6) 0.004(6)
C5 0.054(9) 0.029(7) 0.074(10) 0.004(6) 0.033(8) 0.005(6)
C2 0.058(8) 0.036(7) 0.038(7) 0.013(5) 0.020(6) 0.002(7)
C6 0.066(10) 0.031(8) 0.088(11) -0.004(7) 0.048(9) -0.002(7)
C7 0.051(9) 0.061(11) 0.074(11) -0.005(8) 0.028(8) -0.005(8)
C3 0.036(7) 0.041(9) 0.119(15) -0.030(9) 0.018(8) -0.002(7)
C4 0.043(8) 0.047(9) 0.079(11) -0.015(8) 0.016(7) 0.009(7)
C8 0.058(10) 0.091(15) 0.052(9) -0.008(8) 0.020(8) 0.009(9)

loop_
_atom_type_symbol
_atom_type_description
_atom_type_scat_dispersion_real
_atom_type_scat_dispersion_imag
_atom_type_scat_source
C C 0.0033 0.0016 'International Tables Vol C Tables 4.2.6.8 and 6.1.1.4'
H H 0.0000 0.0000 'International Tables Vol C Tables 4.2.6.8 and 6.1.1.4'
Bi Bi -4.1077 10.2566 'International Tables Vol C Tables 4.2.6.8 and 6.1.1.4'
Br Br -0.2901 2.4595 'International Tables Vol C Tables 4.2.6.8 and 6.1.1.4'
N N 0.0061 0.0033 'International Tables Vol C Tables 4.2.6.8 and 6.1.1.4'
O O 0.0106 0.0060 'International Tables Vol C Tables 4.2.6.8 and 6.1.1.4'

loop_
_geom_angle_atom_site_label_1
_geom_angle_atom_site_label_2
_geom_angle_atom_site_label_3
_geom_angle
_geom_angle_site_symmetry_1
_geom_angle_site_symmetry_3
Br3 Bi1 Br5 88.42(7) . .
Br3 Bi1 Br2 88.35(7) . .
Br5 Bi1 Br2 90.80(7) . .
Br3 Bi1 Br4 89.34(7) . .
Br5 Bi1 Br4 96.72(7) . .
Br2 Bi1 Br4 172.07(5) . .
Br3 Bi1 Br6 170.98(4) . .
Br5 Bi1 Br6 83.69(6) . .
Br2 Bi1 Br6 87.40(6) . .
Br4 Bi1 Br6 95.90(6) . .
Br3 Bi1 Br1 93.66(7) . .
Br5 Bi1 Br1 176.31(6) . .
Br2 Bi1 Br1 86.22(6) . .
Br4 Bi1 Br1 86.36(6) . .
Br6 Bi1 Br1 93.99(6) . .
Bi1 Br1 Bi1 152.08(9) 2 .
Bi1 Br6 Bi1 180.000(11) 5_565 .
C2 N1 C1 107.7(10) . .
C2 N1 C4 107.6(11) . .
C1 N1 C4 110.0(11) . .
C2 N1 C3 112.5(11) . .
C1 N1 C3 112.4(12) . .
C4 N1 C3 106.7(10) . .
C8 N2 C6 110.5(13) . .
C8 N2 C5 111.7(12) . .
C6 N2 C5 107.9(10) . .
C8 N2 C7 108.0(11) . .
C6 N2 C7 109.2(12) . .
C5 N2 C7 109.5(12) . .
N1 C1 C2 112.0(10) . 7_565
N1 C1 H1A 108.9 . .
C2 C1 H1A 108.5 7_565 .
N1 C1 H1B 109.5 . .
C2 C1 H1B 109.8 7_565 .
H1A C1 H1B 108.0 . .
C5 C5 N2 113.6(11) 2 .
C5 C5 H5A 108.7 2 .
N2 C5 H5A 108.7 . .
C5 C5 H5B 109.1 2 .
N2 C5 H5B 108.7 . .
H5A C5 H5B 107.8 . .
N1 C2 C1 112.3(10) . 7_565
N1 C2 H2A 109.2 . .
C1 C2 H2A 109.8 7_565 .
N1 C2 H2B 109.0 . .
C1 C2 H2B 108.5 7_565 .
H2A C2 H2B 108.0 . .
C6 C6 N2 112.8(12) 2 .
C6 C6 H6A 109.8 2 .
N2 C6 H6A 109.1 . .
C6 C6 H6B 108.4 2 .
N2 C6 H6B 108.8 . .
H6A C6 H6B 107.9 . .
N2 C7 H7A 109.5 . .
N2 C7 H7B 109.5 . .
H7A C7 H7B 109.5 . .
N2 C7 H7C 109.5 . .
H7A C7 H7C 109.5 . .
H7B C7 H7C 109.5 . .
N1 C3 H3A 109.5 . .
N1 C3 H3B 109.5 . .
H3A C3 H3B 109.5 . .
N1 C3 H3C 109.5 . .
H3A C3 H3C 109.5 . .
H3B C3 H3C 109.5 . .
N1 C4 H4A 109.5 . .
N1 C4 H4B 109.5 . .
H4A C4 H4B 109.5 . .
N1 C4 H4C 109.5 . .
H4A C4 H4C 109.5 . .
H4B C4 H4C 109.5 . .
N2 C8 H8A 109.5 . .
N2 C8 H8B 109.5 . .
H8A C8 H8B 109.5 . .
N2 C8 H8C 109.5 . .
H8A C8 H8C 109.5 . .
H8B C8 H8C 109.5 . .

loop_
_geom_bond_atom_site_label_1
_geom_bond_atom_site_label_2
_geom_bond_distance
_geom_bond_site_symmetry_2
Bi1 Br3 2.6931(19) .
Bi1 Br5 2.732(2) .
Bi1 Br2 2.8283(19) .
Bi1 Br4 2.867(2) .
Bi1 Br6 2.9911(14) .
Bi1 Br1 3.0032(16) .
Br1 Bi1 3.0032(16) 2
Br6 Bi1 2.9911(14) 5_565
N1 C2 1.485(15) .
N1 C1 1.498(17) .
N1 C4 1.515(17) .
N1 C3 1.530(17) .
N2 C8 1.49(2) .
N2 C6 1.511(18) .
N2 C5 1.511(17) .
N2 C7 1.58(2) .
C1 C2 1.52(2) 7_565
C1 H1A 0.9600 .
C1 H1B 0.9599 .
C5 C5 1.44(3) 2
C5 H5A 0.9599 .
C5 H5B 0.9600 .
C2 C1 1.52(2) 7_565
C2 H2A 0.9599 .
C2 H2B 0.9600 .
C6 C6 1.44(3) 2
C6 H6A 0.9601 .
C6 H6B 0.9599 .
C7 H7A 0.9800 .
C7 H7B 0.9800 .
C7 H7C 0.9800 .
C3 H3A 0.9800 .
C3 H3B 0.9800 .
C3 H3C 0.9800 .
C4 H4A 0.9800 .
C4 H4B 0.9800 .
C4 H4C 0.9800 .
C8 H8A 0.9800 .
C8 H8B 0.9800 .
C8 H8C 0.9800 .

loop_
_geom_torsion_atom_site_label_1
_geom_torsion_atom_site_label_2
_geom_torsion_atom_site_label_3
_geom_torsion_atom_site_label_4
_geom_torsion
_geom_torsion_site_symmetry_4
Br3 Bi1 Br1 Bi1 -46.17(5) 2
Br5 Bi1 Br1 Bi1 -170.4(7) 2
Br2 Bi1 Br1 Bi1 -134.27(4) 2
Br4 Bi1 Br1 Bi1 42.94(4) 2
Br6 Bi1 Br1 Bi1 138.61(3) 2
Br3 Bi1 Br6 Bi1 -38(12) 5_565
Br5 Bi1 Br6 Bi1 -67(12) 5_565
Br2 Bi1 Br6 Bi1 24(12) 5_565
Br4 Bi1 Br6 Bi1 -163(12) 5_565
Br1 Bi1 Br6 Bi1 110(12) 5_565
C2 N1 C1 C2 56.0(15) 7_565
C4 N1 C1 C2 173.0(11) 7_565
C3 N1 C1 C2 -68.3(14) 7_565
C8 N2 C5 C5 -68.5(18) 2
C6 N2 C5 C5 53(2) 2
C7 N2 C5 C5 171.9(16) 2
C1 N1 C2 C1 -56.2(15) 7_565
C4 N1 C2 C1 -174.7(12) 7_565
C3 N1 C2 C1 68.1(15) 7_565
C8 N2 C6 C6 67.8(18) 2
C5 N2 C6 C6 -55(2) 2
C7 N2 C6 C6 -173.6(16) 2
